data_4120882
loop_
_publ_author_name
'Yingdong Lv'
'Christos E. Kefalidis'
'Jiliang Zhou'
'Laurent Maron'
'Xuebing Leng'
'Yaofeng Chen'

_publ_section_title
;
 Versatile Reactivity of a Four-Coordinate Scandium Phosphinidene Complex:
 Reduction, Addition, and CO Activation Reactions
;
_journal_name_full 'Journal of the American Chemical Society'
_journal_page_first 14784
_journal_page_last 14796
_journal_paper_doi 10.1021/ja406413d
_journal_volume 135
_journal_year 2013
_chemical_formula_sum 'C74 H116 N6 O2 P2 Sc2'
_chemical_formula_weight 1273.59
_chemical_name_systematic
; 
 ? 
;
_space_group_IT_number 2
_symmetry_cell_setting triclinic
_symmetry_space_group_name_Hall '-P 1'
_symmetry_space_group_name_H-M 'P -1'
_atom_sites_solution_hydrogens geom
_atom_sites_solution_primary direct
_atom_sites_solution_secondary difmap
_audit_creation_method SHELXL-97
_cell_angle_alpha 81.395(2)
_cell_angle_beta 87.892(2)
_cell_angle_gamma 64.819(2)
_cell_formula_units_Z 2
_cell_length_a 14.1879(3)
_cell_length_b 14.7284(4)
_cell_length_c 22.4285(6)
_cell_measurement_reflns_used 7531
_cell_measurement_temperature 133(2)
_cell_measurement_theta_max 68.78
_cell_measurement_theta_min 3.64
_cell_volume 4191.7(2)
_computing_cell_refinement 'Bruker SAINT'
_computing_data_collection 'Bruker APEX2'
_computing_data_reduction 'Bruker SAINT'
_computing_molecular_graphics 'Bruker SHELXTL'
_computing_publication_material 'Bruker SHELXTL'
_computing_structure_refinement 'SHELXL-97 (Sheldrick, 2008)'
_computing_structure_solution 'SHELXS-97 (Sheldrick, 2008)'
_diffrn_ambient_temperature 133(2)
_diffrn_measured_fraction_theta_full 0.955
_diffrn_measured_fraction_theta_max 0.955
_diffrn_measurement_device_type 'Bruker APEX-II CCD'
_diffrn_measurement_method '\f and \w scans'
_diffrn_radiation_monochromator graphite
_diffrn_radiation_source 'fine-focus sealed tube'
_diffrn_radiation_type CuK\a
_diffrn_radiation_wavelength 1.54178
_diffrn_reflns_av_R_equivalents 0.0395
_diffrn_reflns_av_sigmaI/netI 0.0480
_diffrn_reflns_limit_h_max 16
_diffrn_reflns_limit_h_min -16
_diffrn_reflns_limit_k_max 15
_diffrn_reflns_limit_k_min -17
_diffrn_reflns_limit_l_max 26
_diffrn_reflns_limit_l_min -26
_diffrn_reflns_number 31543
_diffrn_reflns_theta_full 66.00
_diffrn_reflns_theta_max 66.00
_diffrn_reflns_theta_min 1.99
_exptl_absorpt_coefficient_mu 2.058
_exptl_absorpt_correction_T_max 0.8527
_exptl_absorpt_correction_T_min 0.6272
_exptl_absorpt_correction_type multi-scan
_exptl_absorpt_process_details sadabs
_exptl_crystal_colour yellow
_exptl_crystal_density_diffrn 1.009
_exptl_crystal_description prism
_exptl_crystal_F_000 1380
_exptl_crystal_size_max 0.25
_exptl_crystal_size_mid 0.10
_exptl_crystal_size_min 0.08
_platon_squeeze_details
;
;
_refine_diff_density_max 0.867
_refine_diff_density_min -0.411
_refine_diff_density_rms 0.062
_refine_ls_extinction_method none
_refine_ls_goodness_of_fit_ref 1.044
_refine_ls_hydrogen_treatment constr
_refine_ls_matrix_type full
_refine_ls_number_parameters 801
_refine_ls_number_reflns 13954
_refine_ls_number_restraints 0
_refine_ls_restrained_S_all 1.044
_refine_ls_R_factor_all 0.0622
_refine_ls_R_factor_gt 0.0529
_refine_ls_shift/su_max 0.003
_refine_ls_shift/su_mean 0.000
_refine_ls_structure_factor_coef Fsqd
_refine_ls_weighting_details 'calc w=1/[\s^2^(Fo^2^)+(0.1028P)^2^+1.0546P] where P=(Fo^2^+2Fc^2^)/3'
_refine_ls_weighting_scheme calc
_refine_ls_wR_factor_gt 0.1509
_refine_ls_wR_factor_ref 0.1596
_reflns_number_gt 11614
_reflns_number_total 13954
_reflns_threshold_expression >2sigma(I)
_cod_data_source_file ja406413d_12.cif
_cod_data_source_block cu_dm12268_0m
_cod_original_cell_volume 4191.75(18)
_cod_database_code 4120882

loop_
_symmetry_equiv_pos_as_xyz
'x, y, z'
'-x, -y, -z'

loop_
_atom_site_label
_atom_site_type_symbol
_atom_site_fract_x
_atom_site_fract_y
_atom_site_fract_z
_atom_site_U_iso_or_equiv
_atom_site_adp_type
_atom_site_occupancy
_atom_site_symmetry_multiplicity
_atom_site_calc_flag
_atom_site_refinement_flags
Sc1 Sc 0.14872(3) 0.72791(3) 0.226358(18) 0.02501(12) Uani 1 1 d .
Sc2 Sc -0.01091(3) 0.60166(3) 0.236838(19) 0.02583(12) Uani 1 1 d .
P1 P 0.34515(4) 0.37380(5) 0.28939(3) 0.03085(15) Uani 1 1 d .
P2 P 0.20288(5) 0.35171(5) 0.31679(3) 0.03210(15) Uani 1 1 d .
N1 N 0.20801(14) 0.75556(15) 0.13670(8) 0.0259(4) Uani 1 1 d .
N2 N 0.08540(15) 0.89368(15) 0.21817(10) 0.0320(4) Uani 1 1 d .
N3 N 0.17138(16) 0.76412(17) 0.32619(9) 0.0333(4) Uani 1 1 d .
N4 N -0.16113(14) 0.62851(16) 0.27616(9) 0.0297(4) Uani 1 1 d .
N5 N -0.08137(14) 0.59139(15) 0.15632(9) 0.0283(4) Uani 1 1 d .
N6 N -0.14904(15) 0.75585(17) 0.04712(9) 0.0337(4) Uani 1 1 d .
O1 O 0.02146(12) 0.71401(13) 0.22192(7) 0.0295(3) Uani 1 1 d .
O2 O 0.24310(12) 0.58114(13) 0.24953(7) 0.0305(3) Uani 1 1 d .
C1 C 0.1661(2) 0.8356(2) 0.02964(11) 0.0375(6) Uani 1 1 d .
H1A H 0.2394 0.7915 0.0241 0.056 Uiso 1 1 calc R
H1B H 0.1510 0.9054 0.0116 0.056 Uiso 1 1 calc R
H1C H 0.1217 0.8122 0.0100 0.056 Uiso 1 1 calc R
C2 C 0.14449(18) 0.83229(19) 0.09641(11) 0.0303(5) Uani 1 1 d .
C3 C 0.05624(18) 0.91449(19) 0.11203(12) 0.0338(5) Uani 1 1 d .
H3 H 0.0055 0.9521 0.0806 0.041 Uiso 1 1 calc R
C4 C 0.03358(18) 0.94819(19) 0.16854(12) 0.0342(5) Uani 1 1 d .
C5 C -0.0525(2) 1.0538(2) 0.16892(15) 0.0455(6) Uani 1 1 d .
H5A H -0.1009 1.0519 0.2008 0.068 Uiso 1 1 calc R
H5B H -0.0900 1.0780 0.1298 0.068 Uiso 1 1 calc R
H5C H -0.0221 1.0998 0.1764 0.068 Uiso 1 1 calc R
C6 C 0.0708(2) 0.9391(2) 0.27368(13) 0.0401(6) Uani 1 1 d .
H6A H 0.0041 0.9454 0.2920 0.048 Uiso 1 1 calc R
H6B H 0.0694 1.0076 0.2648 0.048 Uiso 1 1 calc R
C7 C 0.1613(2) 0.8699(2) 0.31625(12) 0.0396(6) Uani 1 1 d .
H7A H 0.2265 0.8706 0.2993 0.048 Uiso 1 1 calc R
H7B H 0.1512 0.8957 0.3554 0.048 Uiso 1 1 calc R
C8 C 0.0794(2) 0.7580(2) 0.36005(12) 0.0389(6) Uani 1 1 d .
H8 H 0.0197 0.7876 0.3300 0.047 Uiso 1 1 calc R
C9 C 0.0423(3) 0.8205(3) 0.41279(15) 0.0555(8) Uani 1 1 d .
H9A H 0.0990 0.7967 0.4431 0.083 Uiso 1 1 calc R
H9B H -0.0177 0.8121 0.4312 0.083 Uiso 1 1 calc R
H9C H 0.0222 0.8923 0.3975 0.083 Uiso 1 1 calc R
C10 C 0.0951(2) 0.6496(3) 0.38082(13) 0.0468(7) Uani 1 1 d .
H10A H 0.1266 0.6088 0.3486 0.070 Uiso 1 1 calc R
H10B H 0.0277 0.6484 0.3904 0.070 Uiso 1 1 calc R
H10C H 0.1413 0.6215 0.4168 0.070 Uiso 1 1 calc R
C11 C 0.2765(2) 0.6905(2) 0.35307(12) 0.0395(6) Uani 1 1 d .
H11 H 0.2790 0.6211 0.3558 0.047 Uiso 1 1 calc R
C12 C 0.3621(2) 0.6933(2) 0.31136(14) 0.0453(6) Uani 1 1 d .
H12A H 0.3403 0.6989 0.2695 0.068 Uiso 1 1 calc R
H12B H 0.4258 0.6308 0.3216 0.068 Uiso 1 1 calc R
H12C H 0.3755 0.7519 0.3160 0.068 Uiso 1 1 calc R
C13 C 0.3016(3) 0.7023(3) 0.41652(14) 0.0569(8) Uani 1 1 d .
H13A H 0.2931 0.7718 0.4168 0.085 Uiso 1 1 calc R
H13B H 0.3736 0.6546 0.4283 0.085 Uiso 1 1 calc R
H13C H 0.2540 0.6879 0.4451 0.085 Uiso 1 1 calc R
C14 C 0.31150(17) 0.69433(19) 0.11765(10) 0.0293(5) Uani 1 1 d .
C15 C 0.33588(18) 0.6011(2) 0.09760(11) 0.0328(5) Uani 1 1 d .
C16 C 0.4364(2) 0.5460(2) 0.07979(14) 0.0459(7) Uani 1 1 d .
H16 H 0.4536 0.4828 0.0663 0.055 Uiso 1 1 calc R
C17 C 0.5121(2) 0.5817(3) 0.08130(16) 0.0520(7) Uani 1 1 d .
H17 H 0.5803 0.5439 0.0682 0.062 Uiso 1 1 calc R
C18 C 0.4880(2) 0.6719(2) 0.10172(14) 0.0432(6) Uani 1 1 d .
H18 H 0.5408 0.6952 0.1032 0.052 Uiso 1 1 calc R
C19 C 0.38831(18) 0.7307(2) 0.12044(11) 0.0329(5) Uani 1 1 d .
C20 C 0.36547(19) 0.8317(2) 0.14013(13) 0.0389(6) Uani 1 1 d .
H20 H 0.2976 0.8541 0.1611 0.047 Uiso 1 1 calc R
C21 C 0.3537(3) 0.9126(3) 0.08595(18) 0.0648(10) Uani 1 1 d .
H21A H 0.4168 0.8894 0.0622 0.097 Uiso 1 1 calc R
H21B H 0.3434 0.9759 0.1002 0.097 Uiso 1 1 calc R
H21C H 0.2935 0.9244 0.0608 0.097 Uiso 1 1 calc R
C22 C 0.4484(2) 0.8256(2) 0.18420(14) 0.0442(6) Uani 1 1 d .
H22A H 0.4567 0.7733 0.2188 0.066 Uiso 1 1 calc R
H22B H 0.4268 0.8913 0.1981 0.066 Uiso 1 1 calc R
H22C H 0.5149 0.8082 0.1638 0.066 Uiso 1 1 calc R
C23 C 0.25596(19) 0.5590(2) 0.09330(11) 0.0346(5) Uani 1 1 d .
H23 H 0.1927 0.5998 0.1150 0.042 Uiso 1 1 calc R
C24 C 0.2234(2) 0.5672(2) 0.02754(13) 0.0425(6) Uani 1 1 d .
H24A H 0.2847 0.5287 0.0052 0.064 Uiso 1 1 calc R
H24B H 0.1929 0.6386 0.0090 0.064 Uiso 1 1 calc R
H24C H 0.1719 0.5395 0.0263 0.064 Uiso 1 1 calc R
C25 C 0.2956(2) 0.4489(2) 0.12224(13) 0.0436(6) Uani 1 1 d .
H25A H 0.3514 0.4062 0.0982 0.065 Uiso 1 1 calc R
H25B H 0.2384 0.4281 0.1241 0.065 Uiso 1 1 calc R
H25C H 0.3227 0.4414 0.1631 0.065 Uiso 1 1 calc R
C26 C -0.3357(2) 0.6331(3) 0.28841(13) 0.0463(7) Uani 1 1 d .
H26A H -0.3175 0.5935 0.3288 0.069 Uiso 1 1 calc R
H26B H -0.3822 0.6137 0.2675 0.069 Uiso 1 1 calc R
H26C H -0.3710 0.7055 0.2918 0.069 Uiso 1 1 calc R
C27 C -0.23781(18) 0.61259(19) 0.25314(11) 0.0325(5) Uani 1 1 d .
C28 C -0.23449(19) 0.5800(2) 0.19793(12) 0.0349(5) Uani 1 1 d .
H28 H -0.2879 0.5600 0.1903 0.042 Uiso 1 1 calc R
C29 C -0.16329(18) 0.57227(18) 0.15161(11) 0.0314(5) Uani 1 1 d .
C30 C -0.1869(2) 0.5425(2) 0.09425(12) 0.0412(6) Uani 1 1 d .
H30A H -0.1938 0.5953 0.0602 0.062 Uiso 1 1 calc R
H30B H -0.2522 0.5347 0.0982 0.062 Uiso 1 1 calc R
H30C H -0.1301 0.4781 0.0871 0.062 Uiso 1 1 calc R
C31 C -0.01691(18) 0.59472(19) 0.10396(11) 0.0314(5) Uani 1 1 d .
H31A H -0.0272 0.5561 0.0742 0.038 Uiso 1 1 calc R
H31B H 0.0574 0.5614 0.1172 0.038 Uiso 1 1 calc R
C32 C -0.04332(18) 0.70319(19) 0.07355(11) 0.0321(5) Uani 1 1 d .
H32A H -0.0352 0.7422 0.1037 0.039 Uiso 1 1 calc R
H32B H 0.0070 0.7013 0.0414 0.039 Uiso 1 1 calc R
C33 C -0.2220(2) 0.8271(2) 0.08435(13) 0.0413(6) Uani 1 1 d .
H33 H -0.2042 0.7933 0.1271 0.050 Uiso 1 1 calc R
C34 C -0.3337(2) 0.8441(3) 0.07221(19) 0.0637(9) Uani 1 1 d .
H34A H -0.3562 0.8802 0.0312 0.096 Uiso 1 1 calc R
H34B H -0.3795 0.8846 0.1014 0.096 Uiso 1 1 calc R
H34C H -0.3372 0.7784 0.0762 0.096 Uiso 1 1 calc R
C35 C -0.2166(2) 0.9291(2) 0.08129(15) 0.0495(7) Uani 1 1 d .
H35A H -0.1451 0.9176 0.0907 0.074 Uiso 1 1 calc R
H35B H -0.2637 0.9679 0.1106 0.074 Uiso 1 1 calc R
H35C H -0.2375 0.9672 0.0406 0.074 Uiso 1 1 calc R
C36 C -0.1558(2) 0.7888(2) -0.01837(12) 0.0382(6) Uani 1 1 d .
H36 H -0.2303 0.8361 -0.0287 0.046 Uiso 1 1 calc R
C37 C -0.1304(3) 0.6984(3) -0.05152(14) 0.0556(8) Uani 1 1 d .
H37A H -0.0569 0.6512 -0.0441 0.083 Uiso 1 1 calc R
H37B H -0.1438 0.7221 -0.0949 0.083 Uiso 1 1 calc R
H37C H -0.1743 0.6637 -0.0368 0.083 Uiso 1 1 calc R
C38 C -0.0907(2) 0.8460(2) -0.04297(13) 0.0455(6) Uani 1 1 d .
H38A H -0.0910 0.8905 -0.0145 0.068 Uiso 1 1 calc R
H38B H -0.1206 0.8868 -0.0820 0.068 Uiso 1 1 calc R
H38C H -0.0189 0.7971 -0.0481 0.068 Uiso 1 1 calc R
C39 C -0.17785(18) 0.6715(2) 0.33114(11) 0.0341(5) Uani 1 1 d .
C40 C -0.2166(2) 0.7769(2) 0.32819(13) 0.0411(6) Uani 1 1 d .
C41 C -0.2258(2) 0.8168(3) 0.38184(15) 0.0531(7) Uani 1 1 d .
H41 H -0.2502 0.8879 0.3805 0.064 Uiso 1 1 calc R
C42 C -0.2001(2) 0.7545(3) 0.43690(15) 0.0544(8) Uani 1 1 d .
H42 H -0.2073 0.7829 0.4731 0.065 Uiso 1 1 calc R
C43 C -0.1640(2) 0.6516(3) 0.43925(13) 0.0500(7) Uani 1 1 d .
H43 H -0.1470 0.6096 0.4774 0.060 Uiso 1 1 calc R
C44 C -0.1517(2) 0.6069(2) 0.38731(12) 0.0425(6) Uani 1 1 d .
C45 C -0.1156(3) 0.4940(3) 0.39295(14) 0.0640(10) Uani 1 1 d .
H45 H -0.1102 0.4743 0.3517 0.077 Uiso 1 1 calc R
C46 C -0.0092(3) 0.4362(3) 0.4262(2) 0.0673(10) Uani 1 1 d .
H46A H 0.0393 0.4635 0.4085 0.101 Uiso 1 1 calc R
H46B H 0.0182 0.3641 0.4223 0.101 Uiso 1 1 calc R
H46C H -0.0171 0.4441 0.4689 0.101 Uiso 1 1 calc R
C47 C -0.1937(4) 0.4599(4) 0.4301(3) 0.0949(17) Uani 1 1 d .
H47A H -0.1873 0.4646 0.4728 0.142 Uiso 1 1 calc R
H47B H -0.1775 0.3897 0.4257 0.142 Uiso 1 1 calc R
H47C H -0.2650 0.5042 0.4151 0.142 Uiso 1 1 calc R
C48 C -0.2520(3) 0.8479(2) 0.26893(15) 0.0515(7) Uani 1 1 d .
H48 H -0.2373 0.8058 0.2357 0.062 Uiso 1 1 calc R
C49 C -0.1956(3) 0.9161(3) 0.25601(16) 0.0547(8) Uani 1 1 d .
H49A H -0.2027 0.9528 0.2901 0.082 Uiso 1 1 calc R
H49B H -0.2261 0.9648 0.2194 0.082 Uiso 1 1 calc R
H49C H -0.1216 0.8746 0.2501 0.082 Uiso 1 1 calc R
C50 C -0.3704(3) 0.9150(3) 0.2681(3) 0.0887(16) Uani 1 1 d .
H50A H -0.4075 0.8717 0.2763 0.133 Uiso 1 1 calc R
H50B H -0.3927 0.9566 0.2284 0.133 Uiso 1 1 calc R
H50C H -0.3861 0.9592 0.2992 0.133 Uiso 1 1 calc R
C51 C 0.23343(18) 0.49565(18) 0.26648(10) 0.0293(5) Uani 1 1 d .
C52 C 0.14578(18) 0.47661(18) 0.26776(11) 0.0304(5) Uani 1 1 d .
C53 C 0.42003(19) 0.39509(19) 0.34811(12) 0.0354(5) Uani 1 1 d .
C54 C 0.4076(2) 0.3844(2) 0.41059(13) 0.0436(6) Uani 1 1 d .
C55 C 0.4754(3) 0.3987(3) 0.44797(15) 0.0559(8) Uani 1 1 d .
H55 H 0.4665 0.3918 0.4903 0.067 Uiso 1 1 calc R
C56 C 0.5538(3) 0.4221(3) 0.42514(16) 0.0600(9) Uani 1 1 d .
H56 H 0.5999 0.4300 0.4514 0.072 Uiso 1 1 calc R
C57 C 0.5659(3) 0.4342(3) 0.36364(17) 0.0567(8) Uani 1 1 d .
H57 H 0.6201 0.4515 0.3477 0.068 Uiso 1 1 calc R
C58 C 0.5001(2) 0.4215(2) 0.32435(14) 0.0435(6) Uani 1 1 d .
C59 C 0.5145(3) 0.4392(3) 0.25761(15) 0.0554(8) Uani 1 1 d .
H59A H 0.5741 0.4562 0.2503 0.083 Uiso 1 1 calc R
H59B H 0.4515 0.4954 0.2385 0.083 Uiso 1 1 calc R
H59C H 0.5275 0.3776 0.2405 0.083 Uiso 1 1 calc R
C60 C 0.3241(3) 0.3580(4) 0.44035(14) 0.0631(9) Uani 1 1 d .
H60A H 0.2556 0.4090 0.4244 0.095 Uiso 1 1 calc R
H60B H 0.3283 0.3566 0.4840 0.095 Uiso 1 1 calc R
H60C H 0.3339 0.2912 0.4320 0.095 Uiso 1 1 calc R
C61 C 0.2148(2) 0.24507(19) 0.27745(12) 0.0363(5) Uani 1 1 d .
C62 C 0.1341(2) 0.2521(2) 0.23943(13) 0.0412(6) Uani 1 1 d .
C63 C 0.1439(3) 0.1672(2) 0.21497(14) 0.0488(7) Uani 1 1 d .
H63 H 0.0896 0.1723 0.1892 0.059 Uiso 1 1 calc R
C64 C 0.2300(3) 0.0762(2) 0.22709(15) 0.0529(7) Uani 1 1 d .
H64 H 0.2359 0.0195 0.2093 0.064 Uiso 1 1 calc R
C65 C 0.3077(3) 0.0683(2) 0.26539(16) 0.0539(8) Uani 1 1 d .
H65 H 0.3669 0.0052 0.2745 0.065 Uiso 1 1 calc R
C66 C 0.3010(2) 0.1512(2) 0.29103(14) 0.0451(6) Uani 1 1 d .
C67 C 0.3872(3) 0.1359(2) 0.33465(19) 0.0622(9) Uani 1 1 d .
H67A H 0.4320 0.0633 0.3449 0.093 Uiso 1 1 calc R
H67B H 0.3567 0.1639 0.3714 0.093 Uiso 1 1 calc R
H67C H 0.4286 0.1707 0.3159 0.093 Uiso 1 1 calc R
C68 C 0.0357(3) 0.3476(2) 0.22573(19) 0.0597(9) Uani 1 1 d .
H68A H 0.0510 0.3988 0.1995 0.090 Uiso 1 1 calc R
H68B H 0.0072 0.3730 0.2634 0.090 Uiso 1 1 calc R
H68C H -0.0152 0.3332 0.2053 0.090 Uiso 1 1 calc R
C69 C 0.5737(6) 0.8588(5) 0.8942(4) 0.141(3) Uani 1 1 d .
H69A H 0.6033 0.8105 0.9311 0.211 Uiso 1 1 calc R
H69B H 0.5313 0.9264 0.9049 0.211 Uiso 1 1 calc R
H69C H 0.6301 0.8611 0.8685 0.211 Uiso 1 1 calc R
C70 C 0.5081(4) 0.8264(4) 0.8617(3) 0.0968(17) Uani 1 1 d .
H70A H 0.5543 0.7715 0.8394 0.116 Uiso 1 1 calc R
H70B H 0.4643 0.8843 0.8314 0.116 Uiso 1 1 calc R
C71 C 0.4387(4) 0.7900(4) 0.8985(3) 0.0893(14) Uani 1 1 d .
H71A H 0.3899 0.8450 0.9199 0.107 Uiso 1 1 calc R
H71B H 0.4811 0.7321 0.9292 0.107 Uiso 1 1 calc R
C72 C 0.3768(4) 0.7568(4) 0.8594(2) 0.0858(13) Uani 1 1 d .
H72A H 0.3379 0.8140 0.8275 0.103 Uiso 1 1 calc R
H72B H 0.4263 0.7003 0.8393 0.103 Uiso 1 1 calc R
C73 C 0.3033(4) 0.7242(4) 0.8923(2) 0.0907(14) Uani 1 1 d .
H73A H 0.2522 0.7817 0.9110 0.109 Uiso 1 1 calc R
H73B H 0.3419 0.6690 0.9253 0.109 Uiso 1 1 calc R
C74 C 0.2459(4) 0.6881(4) 0.8555(3) 0.0885(14) Uani 1 1 d .
H74A H 0.2233 0.7335 0.8170 0.133 Uiso 1 1 calc R
H74B H 0.1848 0.6875 0.8771 0.133 Uiso 1 1 calc R
H74C H 0.2915 0.6193 0.8478 0.133 Uiso 1 1 calc R

loop_
_atom_site_aniso_label
_atom_site_aniso_U_11
_atom_site_aniso_U_22
_atom_site_aniso_U_33
_atom_site_aniso_U_23
_atom_site_aniso_U_13
_atom_site_aniso_U_12
Sc1 0.0236(2) 0.0305(2) 0.0248(2) -0.00463(16) 0.00115(15) -0.01503(17)
Sc2 0.0204(2) 0.0319(2) 0.0268(2) -0.00260(16) -0.00118(15) -0.01300(17)
P1 0.0263(3) 0.0316(3) 0.0333(3) -0.0041(2) -0.0013(2) -0.0110(2)
P2 0.0306(3) 0.0308(3) 0.0357(3) -0.0021(2) -0.0006(2) -0.0146(2)
N1 0.0220(8) 0.0315(10) 0.0264(9) -0.0036(7) 0.0009(7) -0.0138(8)
N2 0.0297(9) 0.0305(10) 0.0394(11) -0.0097(9) 0.0052(8) -0.0150(8)
N3 0.0358(10) 0.0387(11) 0.0310(10) -0.0086(8) 0.0016(8) -0.0202(9)
N4 0.0240(9) 0.0371(11) 0.0297(10) -0.0025(8) 0.0007(7) -0.0152(8)
N5 0.0251(9) 0.0320(10) 0.0289(10) -0.0014(8) -0.0033(7) -0.0137(8)
N6 0.0287(10) 0.0408(11) 0.0326(11) 0.0017(9) -0.0037(8) -0.0177(9)
O1 0.0234(7) 0.0350(9) 0.0335(8) -0.0059(7) 0.0015(6) -0.0153(7)
O2 0.0285(8) 0.0310(8) 0.0339(9) -0.0016(7) -0.0024(6) -0.0153(7)
C1 0.0361(12) 0.0458(15) 0.0318(13) 0.0004(11) -0.0045(10) -0.0200(11)
C2 0.0260(11) 0.0370(13) 0.0328(12) -0.0020(10) -0.0027(9) -0.0187(10)
C3 0.0272(11) 0.0334(12) 0.0392(13) 0.0025(10) -0.0055(9) -0.0135(10)
C4 0.0268(11) 0.0285(12) 0.0480(15) -0.0024(10) 0.0024(10) -0.0136(10)
C5 0.0362(13) 0.0330(14) 0.0607(18) -0.0038(12) 0.0052(12) -0.0096(11)
C6 0.0438(14) 0.0338(13) 0.0453(15) -0.0128(11) 0.0063(11) -0.0172(11)
C7 0.0494(15) 0.0423(15) 0.0374(13) -0.0155(11) 0.0054(11) -0.0266(13)
C8 0.0404(13) 0.0545(16) 0.0317(13) -0.0133(11) 0.0086(10) -0.0280(12)
C9 0.0632(19) 0.074(2) 0.0461(17) -0.0267(15) 0.0201(14) -0.0404(18)
C10 0.0571(17) 0.0621(19) 0.0352(14) -0.0098(13) 0.0069(12) -0.0381(15)
C11 0.0409(13) 0.0492(15) 0.0338(13) -0.0068(11) -0.0060(11) -0.0235(12)
C12 0.0357(13) 0.0539(17) 0.0524(17) -0.0120(13) -0.0036(12) -0.0232(13)
C13 0.0592(18) 0.075(2) 0.0423(16) -0.0121(15) -0.0114(14) -0.0322(17)
C14 0.0245(10) 0.0398(13) 0.0246(11) -0.0024(9) 0.0023(8) -0.0153(10)
C15 0.0285(11) 0.0420(14) 0.0324(12) -0.0100(10) 0.0063(9) -0.0182(11)
C16 0.0354(13) 0.0508(17) 0.0579(18) -0.0262(14) 0.0133(12) -0.0194(13)
C17 0.0288(12) 0.065(2) 0.067(2) -0.0283(16) 0.0168(12) -0.0195(13)
C18 0.0265(12) 0.0529(16) 0.0576(17) -0.0133(13) 0.0077(11) -0.0227(12)
C19 0.0258(11) 0.0405(13) 0.0351(12) -0.0034(10) 0.0004(9) -0.0172(10)
C20 0.0263(11) 0.0409(14) 0.0536(16) -0.0077(12) 0.0007(11) -0.0180(11)
C21 0.069(2) 0.0512(18) 0.080(2) 0.0135(17) -0.0308(19) -0.0359(17)
C22 0.0397(14) 0.0540(17) 0.0481(16) -0.0117(13) 0.0004(12) -0.0272(13)
C23 0.0315(11) 0.0414(14) 0.0369(13) -0.0172(11) 0.0083(10) -0.0179(11)
C24 0.0395(13) 0.0513(16) 0.0413(15) -0.0133(12) 0.0037(11) -0.0219(12)
C25 0.0469(15) 0.0452(16) 0.0456(15) -0.0129(12) 0.0081(12) -0.0246(13)
C26 0.0319(13) 0.0677(19) 0.0430(15) -0.0033(13) 0.0028(11) -0.0265(13)
C27 0.0251(11) 0.0373(13) 0.0359(13) 0.0038(10) -0.0026(9) -0.0166(10)
C28 0.0295(11) 0.0434(14) 0.0388(13) 0.0011(11) -0.0056(10) -0.0238(11)
C29 0.0306(11) 0.0308(12) 0.0347(12) -0.0014(10) -0.0070(9) -0.0155(10)
C30 0.0437(14) 0.0523(16) 0.0393(14) -0.0090(12) -0.0028(11) -0.0305(13)
C31 0.0275(11) 0.0373(13) 0.0306(12) -0.0052(10) -0.0014(9) -0.0145(10)
C32 0.0277(11) 0.0398(13) 0.0312(12) -0.0010(10) -0.0016(9) -0.0177(10)
C33 0.0339(13) 0.0441(15) 0.0431(15) -0.0026(12) 0.0054(11) -0.0156(11)
C34 0.0391(15) 0.064(2) 0.090(3) -0.0145(19) 0.0156(16) -0.0244(15)
C35 0.0444(15) 0.0442(16) 0.0570(18) -0.0080(13) 0.0035(13) -0.0162(13)
C36 0.0372(13) 0.0440(14) 0.0348(13) 0.0009(11) -0.0054(10) -0.0201(12)
C37 0.079(2) 0.060(2) 0.0381(15) -0.0056(14) 0.0001(15) -0.0402(18)
C38 0.0498(15) 0.0537(17) 0.0376(14) 0.0015(12) 0.0013(12) -0.0290(14)
C39 0.0242(11) 0.0481(15) 0.0344(13) -0.0079(11) 0.0064(9) -0.0193(10)
C40 0.0314(12) 0.0467(16) 0.0458(15) -0.0111(12) 0.0027(11) -0.0160(12)
C41 0.0455(15) 0.0573(19) 0.0574(19) -0.0225(15) 0.0047(13) -0.0185(14)
C42 0.0482(16) 0.079(2) 0.0468(17) -0.0291(16) 0.0137(13) -0.0318(16)
C43 0.0508(16) 0.080(2) 0.0331(14) -0.0102(14) 0.0087(12) -0.0404(16)
C44 0.0449(14) 0.0582(17) 0.0334(13) -0.0056(12) 0.0051(11) -0.0312(13)
C45 0.106(3) 0.058(2) 0.0341(15) 0.0048(14) -0.0158(17) -0.043(2)
C46 0.0520(18) 0.062(2) 0.089(3) -0.0199(19) 0.0190(18) -0.0234(17)
C47 0.086(3) 0.083(3) 0.123(4) 0.029(3) -0.033(3) -0.055(3)
C48 0.0532(17) 0.0401(15) 0.0557(18) -0.0054(13) -0.0121(14) -0.0142(14)
C49 0.0482(16) 0.0561(19) 0.0579(19) -0.0044(15) 0.0023(14) -0.0217(15)
C50 0.052(2) 0.071(3) 0.133(4) 0.032(3) -0.029(2) -0.0294(19)
C51 0.0273(11) 0.0328(12) 0.0278(11) -0.0048(9) -0.0008(9) -0.0124(10)
C52 0.0297(11) 0.0306(12) 0.0323(12) -0.0034(9) -0.0014(9) -0.0144(10)
C53 0.0306(11) 0.0342(13) 0.0392(13) -0.0035(10) -0.0075(10) -0.0118(10)
C54 0.0408(14) 0.0497(16) 0.0377(14) -0.0056(12) -0.0069(11) -0.0163(12)
C55 0.0622(19) 0.064(2) 0.0434(16) -0.0023(14) -0.0143(14) -0.0291(17)
C56 0.067(2) 0.062(2) 0.059(2) 0.0039(16) -0.0293(17) -0.0368(17)
C57 0.0498(17) 0.0607(19) 0.069(2) 0.0013(16) -0.0130(15) -0.0345(15)
C58 0.0397(13) 0.0435(15) 0.0488(16) -0.0028(12) -0.0046(12) -0.0199(12)
C59 0.0498(16) 0.076(2) 0.0543(18) -0.0058(16) 0.0056(14) -0.0415(17)
C60 0.0563(18) 0.103(3) 0.0348(15) -0.0094(16) 0.0029(13) -0.0386(19)
C61 0.0356(12) 0.0295(12) 0.0458(14) -0.0047(10) -0.0014(11) -0.0157(10)
C62 0.0461(14) 0.0357(13) 0.0471(15) -0.0012(11) -0.0026(12) -0.0236(12)
C63 0.0605(18) 0.0455(16) 0.0523(17) -0.0052(13) -0.0057(14) -0.0337(15)
C64 0.0676(19) 0.0417(16) 0.0599(19) -0.0162(14) 0.0109(15) -0.0311(15)
C65 0.0522(17) 0.0356(15) 0.071(2) -0.0106(14) 0.0041(15) -0.0156(13)
C66 0.0431(14) 0.0361(14) 0.0542(17) -0.0040(12) 0.0001(12) -0.0159(12)
C67 0.0516(17) 0.0333(15) 0.088(3) 0.0001(16) -0.0228(17) -0.0061(13)
C68 0.0507(17) 0.0422(16) 0.089(3) -0.0050(16) -0.0297(17) -0.0217(14)
C69 0.139(6) 0.103(5) 0.203(8) -0.002(5) -0.043(5) -0.076(4)
C70 0.112(4) 0.056(2) 0.108(4) 0.010(2) -0.039(3) -0.025(2)
C71 0.080(3) 0.054(2) 0.115(4) -0.025(2) 0.009(3) -0.008(2)
C72 0.108(3) 0.066(3) 0.079(3) -0.012(2) 0.012(3) -0.033(3)
C73 0.084(3) 0.075(3) 0.088(3) -0.014(2) 0.022(2) -0.011(2)
C74 0.081(3) 0.063(3) 0.111(4) -0.005(2) 0.019(3) -0.025(2)

loop_
_atom_type_symbol
_atom_type_description
_atom_type_scat_dispersion_real
_atom_type_scat_dispersion_imag
_atom_type_scat_source
C C 0.0181 0.0091 'International Tables Vol C Tables 4.2.6.8 and 6.1.1.4'
H H 0.0000 0.0000 'International Tables Vol C Tables 4.2.6.8 and 6.1.1.4'
N N 0.0311 0.0180 'International Tables Vol C Tables 4.2.6.8 and 6.1.1.4'
O O 0.0492 0.0322 'International Tables Vol C Tables 4.2.6.8 and 6.1.1.4'
P P 0.2955 0.4335 'International Tables Vol C Tables 4.2.6.8 and 6.1.1.4'
Sc Sc 0.3119 1.5331 'International Tables Vol C Tables 4.2.6.8 and 6.1.1.4'

loop_
_geom_angle_atom_site_label_1
_geom_angle_atom_site_label_2
_geom_angle_atom_site_label_3
_geom_angle
O1 Sc1 O2 97.63(7)
O1 Sc1 N2 99.24(7)
O2 Sc1 N2 160.74(7)
O1 Sc1 N1 112.42(7)
O2 Sc1 N1 99.72(7)
N2 Sc1 N1 82.36(8)
O1 Sc1 N3 109.78(7)
O2 Sc1 N3 91.38(7)
N2 Sc1 N3 74.19(8)
N1 Sc1 N3 134.25(7)
O1 Sc1 Sc2 23.38(5)
O2 Sc1 Sc2 74.26(5)
N2 Sc1 Sc2 122.08(5)
N1 Sc1 Sc2 116.80(5)
N3 Sc1 Sc2 108.93(5)
O1 Sc2 N5 108.70(7)
O1 Sc2 N4 116.19(8)
N5 Sc2 N4 84.73(8)
O1 Sc2 C52 100.98(8)
N5 Sc2 C52 117.67(8)
N4 Sc2 C52 127.76(8)
O1 Sc2 Sc1 23.78(5)
N5 Sc2 Sc1 119.66(5)
N4 Sc2 Sc1 134.39(6)
C52 Sc2 Sc1 77.23(6)
C51 P1 C53 106.42(11)
C51 P1 P2 73.35(8)
C53 P1 P2 118.21(9)
C52 P2 C61 113.00(11)
C52 P2 P1 78.55(8)
C61 P2 P1 102.86(9)
C2 N1 C14 117.32(19)
C2 N1 Sc1 118.62(15)
C14 N1 Sc1 124.04(14)
C4 N2 C6 120.1(2)
C4 N2 Sc1 118.42(17)
C6 N2 Sc1 118.12(16)
C7 N3 C11 111.6(2)
C7 N3 C8 110.7(2)
C11 N3 C8 115.1(2)
C7 N3 Sc1 105.29(15)
C11 N3 Sc1 110.04(15)
C8 N3 Sc1 103.38(14)
C27 N4 C39 119.0(2)
C27 N4 Sc2 126.73(17)
C39 N4 Sc2 114.24(14)
C29 N5 C31 120.8(2)
C29 N5 Sc2 128.09(17)
C31 N5 Sc2 110.66(13)
C32 N6 C33 113.1(2)
C32 N6 C36 115.3(2)
C33 N6 C36 117.4(2)
Sc2 O1 Sc1 132.85(9)
C51 O2 Sc1 137.26(15)
C2 C1 H1A 109.5
C2 C1 H1B 109.5
H1A C1 H1B 109.5
C2 C1 H1C 109.5
H1A C1 H1C 109.5
H1B C1 H1C 109.5
N1 C2 C3 123.7(2)
N1 C2 C1 120.9(2)
C3 C2 C1 115.5(2)
C2 C3 C4 127.9(2)
C2 C3 H3 116.0
C4 C3 H3 116.0
N2 C4 C3 122.6(2)
N2 C4 C5 121.1(3)
C3 C4 C5 116.3(2)
C4 C5 H5A 109.5
C4 C5 H5B 109.5
H5A C5 H5B 109.5
C4 C5 H5C 109.5
H5A C5 H5C 109.5
H5B C5 H5C 109.5
N2 C6 C7 107.1(2)
N2 C6 H6A 110.3
C7 C6 H6A 110.3
N2 C6 H6B 110.3
C7 C6 H6B 110.3
H6A C6 H6B 108.5
N3 C7 C6 111.7(2)
N3 C7 H7A 109.3
C6 C7 H7A 109.3
N3 C7 H7B 109.3
C6 C7 H7B 109.3
H7A C7 H7B 107.9
N3 C8 C10 112.5(2)
N3 C8 C9 116.0(2)
C10 C8 C9 110.2(2)
N3 C8 H8 105.7
C10 C8 H8 105.7
C9 C8 H8 105.7
C8 C9 H9A 109.5
C8 C9 H9B 109.5
H9A C9 H9B 109.5
C8 C9 H9C 109.5
H9A C9 H9C 109.5
H9B C9 H9C 109.5
C8 C10 H10A 109.5
C8 C10 H10B 109.5
H10A C10 H10B 109.5
C8 C10 H10C 109.5
H10A C10 H10C 109.5
H10B C10 H10C 109.5
N3 C11 C12 110.6(2)
N3 C11 C13 116.2(2)
C12 C11 C13 109.2(2)
N3 C11 H11 106.8
C12 C11 H11 106.8
C13 C11 H11 106.8
C11 C12 H12A 109.5
C11 C12 H12B 109.5
H12A C12 H12B 109.5
C11 C12 H12C 109.5
H12A C12 H12C 109.5
H12B C12 H12C 109.5
C11 C13 H13A 109.5
C11 C13 H13B 109.5
H13A C13 H13B 109.5
C11 C13 H13C 109.5
H13A C13 H13C 109.5
H13B C13 H13C 109.5
C15 C14 C19 120.6(2)
C15 C14 N1 121.6(2)
C19 C14 N1 117.7(2)
C16 C15 C14 118.9(2)
C16 C15 C23 118.3(2)
C14 C15 C23 122.7(2)
C15 C16 C17 121.0(3)
C15 C16 H16 119.5
C17 C16 H16 119.5
C18 C17 C16 119.6(3)
C18 C17 H17 120.2
C16 C17 H17 120.2
C17 C18 C19 122.0(2)
C17 C18 H18 119.0
C19 C18 H18 119.0
C18 C19 C14 117.8(2)
C18 C19 C20 119.5(2)
C14 C19 C20 122.7(2)
C19 C20 C21 111.3(3)
C19 C20 C22 112.9(2)
C21 C20 C22 109.2(2)
C19 C20 H20 107.8
C21 C20 H20 107.8
C22 C20 H20 107.8
C20 C21 H21A 109.5
C20 C21 H21B 109.5
H21A C21 H21B 109.5
C20 C21 H21C 109.5
H21A C21 H21C 109.5
H21B C21 H21C 109.5
C20 C22 H22A 109.5
C20 C22 H22B 109.5
H22A C22 H22B 109.5
C20 C22 H22C 109.5
H22A C22 H22C 109.5
H22B C22 H22C 109.5
C25 C23 C15 112.3(2)
C25 C23 C24 108.5(2)
C15 C23 C24 111.5(2)
C25 C23 H23 108.2
C15 C23 H23 108.2
C24 C23 H23 108.2
C23 C24 H24A 109.5
C23 C24 H24B 109.5
H24A C24 H24B 109.5
C23 C24 H24C 109.5
H24A C24 H24C 109.5
H24B C24 H24C 109.5
C23 C25 H25A 109.5
C23 C25 H25B 109.5
H25A C25 H25B 109.5
C23 C25 H25C 109.5
H25A C25 H25C 109.5
H25B C25 H25C 109.5
C27 C26 H26A 109.5
C27 C26 H26B 109.5
H26A C26 H26B 109.5
C27 C26 H26C 109.5
H26A C26 H26C 109.5
H26B C26 H26C 109.5
N4 C27 C28 124.3(2)
N4 C27 C26 118.7(2)
C28 C27 C26 117.0(2)
C27 C28 C29 129.1(2)
C27 C28 H28 115.5
C29 C28 H28 115.5
N5 C29 C28 123.1(2)
N5 C29 C30 120.9(2)
C28 C29 C30 116.0(2)
C29 C30 H30A 109.5
C29 C30 H30B 109.5
H30A C30 H30B 109.5
C29 C30 H30C 109.5
H30A C30 H30C 109.5
H30B C30 H30C 109.5
N5 C31 C32 112.4(2)
N5 C31 H31A 109.1
C32 C31 H31A 109.1
N5 C31 H31B 109.1
C32 C31 H31B 109.1
H31A C31 H31B 107.9
N6 C32 C31 113.34(19)
N6 C32 H32A 108.9
C31 C32 H32A 108.9
N6 C32 H32B 108.9
C31 C32 H32B 108.9
H32A C32 H32B 107.7
N6 C33 C34 111.2(3)
N6 C33 C35 116.4(2)
C34 C33 C35 109.9(3)
N6 C33 H33 106.2
C34 C33 H33 106.2
C35 C33 H33 106.2
C33 C34 H34A 109.5
C33 C34 H34B 109.5
H34A C34 H34B 109.5
C33 C34 H34C 109.5
H34A C34 H34C 109.5
H34B C34 H34C 109.5
C33 C35 H35A 109.5
C33 C35 H35B 109.5
H35A C35 H35B 109.5
C33 C35 H35C 109.5
H35A C35 H35C 109.5
H35B C35 H35C 109.5
N6 C36 C37 109.9(2)
N6 C36 C38 116.7(2)
C37 C36 C38 109.7(2)
N6 C36 H36 106.7
C37 C36 H36 106.7
C38 C36 H36 106.7
C36 C37 H37A 109.5
C36 C37 H37B 109.5
H37A C37 H37B 109.5
C36 C37 H37C 109.5
H37A C37 H37C 109.5
H37B C37 H37C 109.5
C36 C38 H38A 109.5
C36 C38 H38B 109.5
H38A C38 H38B 109.5
C36 C38 H38C 109.5
H38A C38 H38C 109.5
H38B C38 H38C 109.5
C40 C39 C44 121.0(3)
C40 C39 N4 119.2(2)
C44 C39 N4 119.7(2)
C41 C40 C39 118.4(3)
C41 C40 C48 119.7(3)
C39 C40 C48 121.9(3)
C42 C41 C40 121.1(3)
C42 C41 H41 119.4
C40 C41 H41 119.4
C43 C42 C41 119.9(3)
C43 C42 H42 120.1
C41 C42 H42 120.1
C42 C43 C44 121.8(3)
C42 C43 H43 119.1
C44 C43 H43 119.1
C43 C44 C39 117.8(3)
C43 C44 C45 119.3(3)
C39 C44 C45 122.9(3)
C44 C45 C46 111.6(3)
C44 C45 C47 110.9(4)
C46 C45 C47 106.7(3)
C44 C45 H45 109.2
C46 C45 H45 109.2
C47 C45 H45 109.2
C45 C46 H46A 109.5
C45 C46 H46B 109.5
H46A C46 H46B 109.5
C45 C46 H46C 109.5
H46A C46 H46C 109.5
H46B C46 H46C 109.5
C45 C47 H47A 109.5
C45 C47 H47B 109.5
H47A C47 H47B 109.5
C45 C47 H47C 109.5
H47A C47 H47C 109.5
H47B C47 H47C 109.5
C40 C48 C49 112.9(3)
C40 C48 C50 110.6(3)
C49 C48 C50 108.8(3)
C40 C48 H48 108.1
C49 C48 H48 108.1
C50 C48 H48 108.1
C48 C49 H49A 109.5
C48 C49 H49B 109.5
H49A C49 H49B 109.5
C48 C49 H49C 109.5
H49A C49 H49C 109.5
H49B C49 H49C 109.5
C48 C50 H50A 109.5
C48 C50 H50B 109.5
H50A C50 H50B 109.5
C48 C50 H50C 109.5
H50A C50 H50C 109.5
H50B C50 H50C 109.5
O2 C51 C52 130.1(2)
O2 C51 P1 122.82(17)
C52 C51 P1 107.03(18)
C51 C52 P2 97.01(16)
C51 C52 Sc2 120.58(17)
P2 C52 Sc2 139.91(13)
C54 C53 C58 118.9(2)
C54 C53 P1 127.7(2)
C58 C53 P1 113.3(2)
C55 C54 C53 119.4(3)
C55 C54 C60 117.4(3)
C53 C54 C60 123.2(3)
C56 C55 C54 121.6(3)
C56 C55 H55 119.2
C54 C55 H55 119.2
C55 C56 C57 119.5(3)
C55 C56 H56 120.2
C57 C56 H56 120.2
C56 C57 C58 121.2(3)
C56 C57 H57 119.4
C58 C57 H57 119.4
C57 C58 C53 119.3(3)
C57 C58 C59 118.9(3)
C53 C58 C59 121.8(2)
C58 C59 H59A 109.5
C58 C59 H59B 109.5
H59A C59 H59B 109.5
C58 C59 H59C 109.5
H59A C59 H59C 109.5
H59B C59 H59C 109.5
C54 C60 H60A 109.5
C54 C60 H60B 109.5
H60A C60 H60B 109.5
C54 C60 H60C 109.5
H60A C60 H60C 109.5
H60B C60 H60C 109.5
C66 C61 C62 118.5(3)
C66 C61 P2 119.1(2)
C62 C61 P2 122.0(2)
C63 C62 C61 119.4(3)
C63 C62 C68 118.3(3)
C61 C62 C68 122.3(3)
C64 C63 C62 121.7(3)
C64 C63 H63 119.2
C62 C63 H63 119.2
C63 C64 C65 119.1(3)
C63 C64 H64 120.4
C65 C64 H64 120.4
C64 C65 C66 121.1(3)
C64 C65 H65 119.4
C66 C65 H65 119.4
C65 C66 C61 120.1(3)
C65 C66 C67 118.3(3)
C61 C66 C67 121.6(3)
C66 C67 H67A 109.5
C66 C67 H67B 109.5
H67A C67 H67B 109.5
C66 C67 H67C 109.5
H67A C67 H67C 109.5
H67B C67 H67C 109.5
C62 C68 H68A 109.5
C62 C68 H68B 109.5
H68A C68 H68B 109.5
C62 C68 H68C 109.5
H68A C68 H68C 109.5
H68B C68 H68C 109.5
C70 C69 H69A 109.5
C70 C69 H69B 109.5
H69A C69 H69B 109.5
C70 C69 H69C 109.5
H69A C69 H69C 109.5
H69B C69 H69C 109.5
C69 C70 C71 116.7(6)
C69 C70 H70A 108.1
C71 C70 H70A 108.1
C69 C70 H70B 108.1
C71 C70 H70B 108.1
H70A C70 H70B 107.3
C70 C71 C72 111.3(5)
C70 C71 H71A 109.4
C72 C71 H71A 109.4
C70 C71 H71B 109.4
C72 C71 H71B 109.4
H71A C71 H71B 108.0
C73 C72 C71 114.3(5)
C73 C72 H72A 108.7
C71 C72 H72A 108.7
C73 C72 H72B 108.7
C71 C72 H72B 108.7
H72A C72 H72B 107.6
C72 C73 C74 114.9(5)
C72 C73 H73A 108.5
C74 C73 H73A 108.5
C72 C73 H73B 108.5
C74 C73 H73B 108.5
H73A C73 H73B 107.5
C73 C74 H74A 109.5
C73 C74 H74B 109.5
H74A C74 H74B 109.5
C73 C74 H74C 109.5
H74A C74 H74C 109.5
H74B C74 H74C 109.5

loop_
_geom_bond_atom_site_label_1
_geom_bond_atom_site_label_2
_geom_bond_distance
Sc1 O1 1.9094(15)
Sc1 O2 1.9970(17)
Sc1 N2 2.194(2)
Sc1 N1 2.1999(19)
Sc1 N3 2.441(2)
Sc1 Sc2 3.4722(6)
Sc2 O1 1.8790(17)
Sc2 N5 2.1510(19)
Sc2 N4 2.1738(19)
Sc2 C52 2.250(2)
P1 C51 1.833(2)
P1 C53 1.863(2)
P1 P2 2.2284(8)
P2 C52 1.855(2)
P2 C61 1.858(3)
N1 C2 1.339(3)
N1 C14 1.447(3)
N2 C4 1.309(3)
N2 C6 1.468(3)
N3 C7 1.486(3)
N3 C11 1.503(3)
N3 C8 1.515(3)
N4 C27 1.342(3)
N4 C39 1.436(3)
N5 C29 1.318(3)
N5 C31 1.470(3)
N6 C32 1.463(3)
N6 C33 1.464(4)
N6 C36 1.470(3)
O2 C51 1.322(3)
C1 C2 1.515(3)
C1 H1A 0.9800
C1 H1B 0.9800
C1 H1C 0.9800
C2 C3 1.400(4)
C3 C4 1.406(4)
C3 H3 0.9500
C4 C5 1.516(4)
C5 H5A 0.9800
C5 H5B 0.9800
C5 H5C 0.9800
C6 C7 1.511(4)
C6 H6A 0.9900
C6 H6B 0.9900
C7 H7A 0.9900
C7 H7B 0.9900
C8 C10 1.516(4)
C8 C9 1.546(4)
C8 H8 1.0000
C9 H9A 0.9800
C9 H9B 0.9800
C9 H9C 0.9800
C10 H10A 0.9800
C10 H10B 0.9800
C10 H10C 0.9800
C11 C12 1.516(4)
C11 C13 1.531(4)
C11 H11 1.0000
C12 H12A 0.9800
C12 H12B 0.9800
C12 H12C 0.9800
C13 H13A 0.9800
C13 H13B 0.9800
C13 H13C 0.9800
C14 C15 1.406(4)
C14 C19 1.411(3)
C15 C16 1.386(4)
C15 C23 1.518(3)
C16 C17 1.387(4)
C16 H16 0.9500
C17 C18 1.369(5)
C17 H17 0.9500
C18 C19 1.396(4)
C18 H18 0.9500
C19 C20 1.513(4)
C20 C21 1.529(4)
C20 C22 1.529(4)
C20 H20 1.0000
C21 H21A 0.9800
C21 H21B 0.9800
C21 H21C 0.9800
C22 H22A 0.9800
C22 H22B 0.9800
C22 H22C 0.9800
C23 C25 1.517(4)
C23 C24 1.534(4)
C23 H23 1.0000
C24 H24A 0.9800
C24 H24B 0.9800
C24 H24C 0.9800
C25 H25A 0.9800
C25 H25B 0.9800
C25 H25C 0.9800
C26 C27 1.510(4)
C26 H26A 0.9800
C26 H26B 0.9800
C26 H26C 0.9800
C27 C28 1.386(4)
C28 C29 1.405(4)
C28 H28 0.9500
C29 C30 1.512(3)
C30 H30A 0.9800
C30 H30B 0.9800
C30 H30C 0.9800
C31 C32 1.530(3)
C31 H31A 0.9900
C31 H31B 0.9900
C32 H32A 0.9900
C32 H32B 0.9900
C33 C34 1.525(4)
C33 C35 1.527(4)
C33 H33 1.0000
C34 H34A 0.9800
C34 H34B 0.9800
C34 H34C 0.9800
C35 H35A 0.9800
C35 H35B 0.9800
C35 H35C 0.9800
C36 C37 1.524(4)
C36 C38 1.534(4)
C36 H36 1.0000
C37 H37A 0.9800
C37 H37B 0.9800
C37 H37C 0.9800
C38 H38A 0.9800
C38 H38B 0.9800
C38 H38C 0.9800
C39 C40 1.401(4)
C39 C44 1.416(4)
C40 C41 1.394(4)
C40 C48 1.516(4)
C41 C42 1.382(5)
C41 H41 0.9500
C42 C43 1.371(5)
C42 H42 0.9500
C43 C44 1.392(4)
C43 H43 0.9500
C44 C45 1.504(5)
C45 C46 1.536(5)
C45 C47 1.567(6)
C45 H45 1.0000
C46 H46A 0.9800
C46 H46B 0.9800
C46 H46C 0.9800
C47 H47A 0.9800
C47 H47B 0.9800
C47 H47C 0.9800
C48 C49 1.520(5)
C48 C50 1.544(5)
C48 H48 1.0000
C49 H49A 0.9800
C49 H49B 0.9800
C49 H49C 0.9800
C50 H50A 0.9800
C50 H50B 0.9800
C50 H50C 0.9800
C51 C52 1.385(3)
C53 C54 1.400(4)
C53 C58 1.412(4)
C54 C55 1.398(4)
C54 C60 1.503(5)
C55 C56 1.360(5)
C55 H55 0.9500
C56 C57 1.378(5)
C56 H56 0.9500
C57 C58 1.394(4)
C57 H57 0.9500
C58 C59 1.502(4)
C59 H59A 0.9800
C59 H59B 0.9800
C59 H59C 0.9800
C60 H60A 0.9800
C60 H60B 0.9800
C60 H60C 0.9800
C61 C66 1.401(4)
C61 C62 1.411(4)
C62 C63 1.391(4)
C62 C68 1.501(4)
C63 C64 1.373(5)
C63 H63 0.9500
C64 C65 1.377(5)
C64 H64 0.9500
C65 C66 1.392(5)
C65 H65 0.9500
C66 C67 1.514(4)
C67 H67A 0.9800
C67 H67B 0.9800
C67 H67C 0.9800
C68 H68A 0.9800
C68 H68B 0.9800
C68 H68C 0.9800
C69 C70 1.468(7)
C69 H69A 0.9800
C69 H69B 0.9800
C69 H69C 0.9800
C70 C71 1.482(8)
C70 H70A 0.9900
C70 H70B 0.9900
C71 C72 1.528(7)
C71 H71A 0.9900
C71 H71B 0.9900
C72 C73 1.458(7)
C72 H72A 0.9900
C72 H72B 0.9900
C73 C74 1.477(8)
C73 H73A 0.9900
C73 H73B 0.9900
C74 H74A 0.9800
C74 H74B 0.9800
C74 H74C 0.9800

loop_
_geom_torsion_atom_site_label_1
_geom_torsion_atom_site_label_2
_geom_torsion_atom_site_label_3
_geom_torsion_atom_site_label_4
_geom_torsion
O2 Sc1 Sc2 O1 -177.83(14)
N2 Sc1 Sc2 O1 13.38(14)
N1 Sc1 Sc2 O1 -84.73(14)
N3 Sc1 Sc2 O1 96.20(14)
O1 Sc1 Sc2 N5 67.82(14)
O2 Sc1 Sc2 N5 -110.01(8)
N2 Sc1 Sc2 N5 81.20(9)
N1 Sc1 Sc2 N5 -16.91(9)
N3 Sc1 Sc2 N5 164.02(8)
O1 Sc1 Sc2 N4 -46.36(14)
O2 Sc1 Sc2 N4 135.81(9)
N2 Sc1 Sc2 N4 -32.98(10)
N1 Sc1 Sc2 N4 -131.09(9)
N3 Sc1 Sc2 N4 49.84(9)
O1 Sc1 Sc2 C52 -177.42(14)
O2 Sc1 Sc2 C52 4.75(8)
N2 Sc1 Sc2 C52 -164.04(9)
N1 Sc1 Sc2 C52 97.85(9)
N3 Sc1 Sc2 C52 -81.22(8)
C51 P1 P2 C52 11.67(11)
C53 P1 P2 C52 111.71(12)
C51 P1 P2 C61 122.93(12)
C53 P1 P2 C61 -137.02(12)
O1 Sc1 N1 C2 53.39(18)
O2 Sc1 N1 C2 155.88(17)
N2 Sc1 N1 C2 -43.50(17)
N3 Sc1 N1 C2 -102.54(18)
Sc2 Sc1 N1 C2 78.69(17)
O1 Sc1 N1 C14 -125.18(17)
O2 Sc1 N1 C14 -22.69(18)
N2 Sc1 N1 C14 137.94(18)
N3 Sc1 N1 C14 78.9(2)
Sc2 Sc1 N1 C14 -99.87(17)
O1 Sc1 N2 C4 -62.24(18)
O2 Sc1 N2 C4 147.0(2)
N1 Sc1 N2 C4 49.36(18)
N3 Sc1 N2 C4 -170.31(19)
Sc2 Sc1 N2 C4 -67.57(19)
O1 Sc1 N2 C6 97.08(17)
O2 Sc1 N2 C6 -53.7(3)
N1 Sc1 N2 C6 -151.33(18)
N3 Sc1 N2 C6 -11.00(16)
Sc2 Sc1 N2 C6 91.74(17)
O1 Sc1 N3 C7 -112.15(16)
O2 Sc1 N3 C7 149.24(16)
N2 Sc1 N3 C7 -17.83(15)
N1 Sc1 N3 C7 44.22(19)
Sc2 Sc1 N3 C7 -136.93(14)
O1 Sc1 N3 C11 127.50(16)
O2 Sc1 N3 C11 28.89(16)
N2 Sc1 N3 C11 -138.17(17)
N1 Sc1 N3 C11 -76.12(19)
Sc2 Sc1 N3 C11 102.72(15)
O1 Sc1 N3 C8 4.08(18)
O2 Sc1 N3 C8 -94.53(16)
N2 Sc1 N3 C8 98.41(16)
N1 Sc1 N3 C8 160.46(15)
Sc2 Sc1 N3 C8 -20.70(17)
O1 Sc2 N4 C27 122.45(19)
N5 Sc2 N4 C27 14.2(2)
C52 Sc2 N4 C27 -107.0(2)
Sc1 Sc2 N4 C27 141.43(17)
O1 Sc2 N4 C39 -54.91(18)
N5 Sc2 N4 C39 -163.18(17)
C52 Sc2 N4 C39 75.59(19)
Sc1 Sc2 N4 C39 -35.94(19)
O1 Sc2 N5 C29 -136.9(2)
N4 Sc2 N5 C29 -21.0(2)
C52 Sc2 N5 C29 109.3(2)
Sc1 Sc2 N5 C29 -160.07(18)
O1 Sc2 N5 C31 51.14(16)
N4 Sc2 N5 C31 167.04(16)
C52 Sc2 N5 C31 -62.72(17)
Sc1 Sc2 N5 C31 27.93(17)
N5 Sc2 O1 Sc1 -121.84(12)
N4 Sc2 O1 Sc1 144.81(11)
C52 Sc2 O1 Sc1 2.57(14)
O2 Sc1 O1 Sc2 2.11(13)
N2 Sc1 O1 Sc2 -168.54(12)
N1 Sc1 O1 Sc2 105.96(13)
N3 Sc1 O1 Sc2 -92.13(13)
O1 Sc1 O2 C51 -9.4(2)
N2 Sc1 O2 C51 141.5(2)
N1 Sc1 O2 C51 -123.8(2)
N3 Sc1 O2 C51 100.8(2)
Sc2 Sc1 O2 C51 -8.5(2)
C14 N1 C2 C3 -160.6(2)
Sc1 N1 C2 C3 20.7(3)
C14 N1 C2 C1 18.3(3)
Sc1 N1 C2 C1 -160.37(17)
N1 C2 C3 C4 19.6(4)
C1 C2 C3 C4 -159.4(2)
C6 N2 C4 C3 169.4(2)
Sc1 N2 C4 C3 -31.7(3)
C6 N2 C4 C5 -8.3(3)
Sc1 N2 C4 C5 150.57(19)
C2 C3 C4 N2 -13.3(4)
C2 C3 C4 C5 164.5(2)
C4 N2 C6 C7 -163.5(2)
Sc1 N2 C6 C7 37.5(2)
C11 N3 C7 C6 163.5(2)
C8 N3 C7 C6 -66.9(3)
Sc1 N3 C7 C6 44.2(2)
N2 C6 C7 N3 -54.7(3)
C7 N3 C8 C10 -169.9(2)
C11 N3 C8 C10 -42.3(3)
Sc1 N3 C8 C10 77.7(2)
C7 N3 C8 C9 -41.7(3)
C11 N3 C8 C9 85.9(3)
Sc1 N3 C8 C9 -154.1(2)
C7 N3 C11 C12 -60.5(3)
C8 N3 C11 C12 172.3(2)
Sc1 N3 C11 C12 56.0(2)
C7 N3 C11 C13 64.7(3)
C8 N3 C11 C13 -62.5(3)
Sc1 N3 C11 C13 -178.8(2)
C2 N1 C14 C15 -98.0(3)
Sc1 N1 C14 C15 80.6(3)
C2 N1 C14 C19 82.7(3)
Sc1 N1 C14 C19 -98.7(2)
C19 C14 C15 C16 -0.9(4)
N1 C14 C15 C16 179.8(2)
C19 C14 C15 C23 -179.5(2)
N1 C14 C15 C23 1.2(4)
C14 C15 C16 C17 -0.3(5)
C23 C15 C16 C17 178.4(3)
C15 C16 C17 C18 1.2(5)
C16 C17 C18 C19 -1.0(5)
C17 C18 C19 C14 -0.1(4)
C17 C18 C19 C20 -177.5(3)
C15 C14 C19 C18 1.1(4)
N1 C14 C19 C18 -179.6(2)
C15 C14 C19 C20 178.4(2)
N1 C14 C19 C20 -2.3(3)
C18 C19 C20 C21 75.8(3)
C14 C19 C20 C21 -101.5(3)
C18 C19 C20 C22 -47.4(4)
C14 C19 C20 C22 135.4(2)
C16 C15 C23 C25 49.9(3)
C14 C15 C23 C25 -131.4(3)
C16 C15 C23 C24 -72.1(3)
C14 C15 C23 C24 106.6(3)
C39 N4 C27 C28 174.1(2)
Sc2 N4 C27 C28 -3.1(3)
C39 N4 C27 C26 -4.5(3)
Sc2 N4 C27 C26 178.20(18)
N4 C27 C28 C29 -10.9(4)
C26 C27 C28 C29 167.8(3)
C31 N5 C29 C28 -172.2(2)
Sc2 N5 C29 C28 16.5(3)
C31 N5 C29 C30 6.4(3)
Sc2 N5 C29 C30 -164.84(18)
C27 C28 C29 N5 4.0(4)
C27 C28 C29 C30 -174.8(3)
C29 N5 C31 C32 99.3(3)
Sc2 N5 C31 C32 -87.99(19)
C33 N6 C32 C31 101.7(2)
C36 N6 C32 C31 -119.2(2)
N5 C31 C32 N6 -64.4(3)
C32 N6 C33 C34 -154.7(2)
C36 N6 C33 C34 67.1(3)
C32 N6 C33 C35 78.4(3)
C36 N6 C33 C35 -59.8(3)
C32 N6 C36 C37 77.1(3)
C33 N6 C36 C37 -145.6(2)
C32 N6 C36 C38 -48.6(3)
C33 N6 C36 C38 88.6(3)
C27 N4 C39 C40 -92.2(3)
Sc2 N4 C39 C40 85.4(2)
C27 N4 C39 C44 90.0(3)
Sc2 N4 C39 C44 -92.5(2)
C44 C39 C40 C41 2.0(4)
N4 C39 C40 C41 -175.8(2)
C44 C39 C40 C48 -175.8(3)
N4 C39 C40 C48 6.4(4)
C39 C40 C41 C42 -1.7(4)
C48 C40 C41 C42 176.1(3)
C40 C41 C42 C43 0.5(5)
C41 C42 C43 C44 0.3(5)
C42 C43 C44 C39 0.0(4)
C42 C43 C44 C45 -177.8(3)
C40 C39 C44 C43 -1.2(4)
N4 C39 C44 C43 176.6(2)
C40 C39 C44 C45 176.5(3)
N4 C39 C44 C45 -5.7(4)
C43 C44 C45 C46 -58.7(4)
C39 C44 C45 C46 123.7(3)
C43 C44 C45 C47 60.1(4)
C39 C44 C45 C47 -117.5(3)
C41 C40 C48 C49 58.7(4)
C39 C40 C48 C49 -123.6(3)
C41 C40 C48 C50 -63.5(4)
C39 C40 C48 C50 114.2(3)
Sc1 O2 C51 C52 8.5(4)
Sc1 O2 C51 P1 -175.49(11)
C53 P1 C51 O2 51.9(2)
P2 P1 C51 O2 167.1(2)
C53 P1 C51 C52 -131.35(18)
P2 P1 C51 C52 -16.13(15)
O2 C51 C52 P2 -164.7(2)
P1 C51 C52 P2 18.79(17)
O2 C51 C52 Sc2 0.7(4)
P1 C51 C52 Sc2 -175.75(11)
C61 P2 C52 C51 -114.22(17)
P1 P2 C52 C51 -14.98(14)
C61 P2 C52 Sc2 85.4(2)
P1 P2 C52 Sc2 -175.4(2)
O1 Sc2 C52 C51 -5.1(2)
N5 Sc2 C52 C51 112.96(19)
N4 Sc2 C52 C51 -141.08(18)
Sc1 Sc2 C52 C51 -4.04(18)
O1 Sc2 C52 P2 152.13(19)
N5 Sc2 C52 P2 -89.8(2)
N4 Sc2 C52 P2 16.2(2)
Sc1 Sc2 C52 P2 153.2(2)
C51 P1 C53 C54 89.9(3)
P2 P1 C53 C54 10.4(3)
C51 P1 C53 C58 -92.4(2)
P2 P1 C53 C58 -172.02(17)
C58 C53 C54 C55 -0.9(4)
P1 C53 C54 C55 176.6(2)
C58 C53 C54 C60 179.1(3)
P1 C53 C54 C60 -3.4(4)
C53 C54 C55 C56 -0.4(5)
C60 C54 C55 C56 179.6(3)
C54 C55 C56 C57 1.4(6)
C55 C56 C57 C58 -0.9(6)
C56 C57 C58 C53 -0.4(5)
C56 C57 C58 C59 177.9(3)
C54 C53 C58 C57 1.3(4)
P1 C53 C58 C57 -176.5(2)
C54 C53 C58 C59 -177.0(3)
P1 C53 C58 C59 5.2(4)
C52 P2 C61 C66 143.9(2)
P1 P2 C61 C66 61.0(2)
C52 P2 C61 C62 -43.4(3)
P1 P2 C61 C62 -126.3(2)
C66 C61 C62 C63 -2.2(4)
P2 C61 C62 C63 -174.9(2)
C66 C61 C62 C68 175.8(3)
P2 C61 C62 C68 3.1(4)
C61 C62 C63 C64 0.3(5)
C68 C62 C63 C64 -177.8(3)
C62 C63 C64 C65 1.3(5)
C63 C64 C65 C66 -1.1(5)
C64 C65 C66 C61 -0.8(5)
C64 C65 C66 C67 177.6(3)
C62 C61 C66 C65 2.4(4)
P2 C61 C66 C65 175.4(2)
C62 C61 C66 C67 -176.0(3)
P2 C61 C66 C67 -3.0(4)
C69 C70 C71 C72 -178.8(5)
C70 C71 C72 C73 -177.4(4)
C71 C72 C73 C74 -177.7(4)

loop_
_platon_squeeze_void_nr
_platon_squeeze_void_average_x
_platon_squeeze_void_average_y
_platon_squeeze_void_average_z
_platon_squeeze_void_volume
_platon_squeeze_void_count_electrons
_platon_squeeze_void_content
1 -0.010 0.000 0.500 898 116 ' '
2 0.352 0.328 0.006 16 0 ' '
3 0.648 0.672 0.994 16 0 ' '
